data_1545827
loop_
_publ_author_name
'Mir, Niyaz A.'
'Dubey, Ritesh'
'Desiraju, Gautam R.'

_publ_section_title
;
 Four- and five-component molecular solids: crystal engineering strategies
 based on structural inequivalence
;
_journal_issue 2
_journal_name_full IUCrJ
_journal_page_first 96
_journal_page_last 101
_journal_paper_doi 10.1107/S2052252515023945
_journal_volume 3
_journal_year 2016
_chemical_formula_sum 'C42 H48 N6 O4'
_chemical_formula_weight 700.86
_chemical_name_systematic
;
 ?
;
_space_group_crystal_system triclinic
_space_group_IT_number 2
_space_group_name_Hall '-P 1'
_space_group_name_H-M_alt 'P -1'
_symmetry_space_group_name_Hall '-P 1'
_symmetry_space_group_name_H-M 'P -1'
_atom_sites_solution_hydrogens geom
_cell_angle_alpha 82.27(3)
_cell_angle_beta 88.73(3)
_cell_angle_gamma 78.76(2)
_cell_formula_units_Z 1
_cell_length_a 7.324(7)
_cell_length_b 8.723(8)
_cell_length_c 15.107(14)
_cell_measurement_temperature 150(2)
_cell_volume 938.0(15)
_computing_structure_refinement 'SHELXL-2013 (Sheldrick, 2013)'
_diffrn_ambient_temperature 150(2)
_diffrn_measured_fraction_theta_full 0.998
_diffrn_measured_fraction_theta_max 0.994
_diffrn_measurement_device_type 'Rigaku Mercury375R (2x2 bin mode)'
_diffrn_measurement_method 'profile data from \w-scans'
_diffrn_radiation_type MoK\a
_diffrn_radiation_wavelength 0.71073
_diffrn_reflns_av_R_equivalents 0.0690
_diffrn_reflns_av_unetI/netI 0.0669
_diffrn_reflns_Laue_measured_fraction_full 0.998
_diffrn_reflns_Laue_measured_fraction_max 0.994
_diffrn_reflns_limit_h_max 9
_diffrn_reflns_limit_h_min -9
_diffrn_reflns_limit_k_max 11
_diffrn_reflns_limit_k_min -11
_diffrn_reflns_limit_l_max 19
_diffrn_reflns_limit_l_min -19
_diffrn_reflns_number 10049
_diffrn_reflns_point_group_measured_fraction_full 0.998
_diffrn_reflns_point_group_measured_fraction_max 0.994
_diffrn_reflns_theta_full 25.242
_diffrn_reflns_theta_max 27.555
_diffrn_reflns_theta_min 1.360
_diffrn_source 'Sealed Tube'
_exptl_absorpt_coefficient_mu 0.081
_exptl_absorpt_correction_T_max 1.000
_exptl_absorpt_correction_T_min 0.691
_exptl_absorpt_correction_type multi-scan
_exptl_absorpt_process_details 'Jacobson, R. (1998) Private communication'
_exptl_crystal_colour Green
_exptl_crystal_density_diffrn 1.241
_exptl_crystal_description Block
_exptl_crystal_F_000 374
_exptl_crystal_size_max 0.420
_exptl_crystal_size_mid 0.330
_exptl_crystal_size_min 0.220
_refine_diff_density_max 0.369
_refine_diff_density_min -0.333
_refine_diff_density_rms 0.091
_refine_ls_extinction_coef 0.029(8)
_refine_ls_extinction_expression Fc^*^=kFc[1+0.001xFc^2^\l^3^/sin(2\q)]^-1/4^
_refine_ls_extinction_method SHELXL
_refine_ls_goodness_of_fit_ref 1.087
_refine_ls_hydrogen_treatment constr
_refine_ls_matrix_type full
_refine_ls_number_parameters 243
_refine_ls_number_reflns 4317
_refine_ls_number_restraints 0
_refine_ls_restrained_S_all 1.087
_refine_ls_R_factor_all 0.0973
_refine_ls_R_factor_gt 0.0653
_refine_ls_shift/su_max 0.006
_refine_ls_shift/su_mean 0.000
_refine_ls_structure_factor_coef Fsqd
_refine_ls_weighting_details
;
 w=1/[\s^2^(Fo^2^)+(0.1106P)^2^]
 where P=(Fo^2^+2Fc^2^)/3
;
_refine_ls_weighting_scheme calc
_refine_ls_wR_factor_gt 0.1749
_refine_ls_wR_factor_ref 0.2126
_reflns_Friedel_coverage 0.000
_reflns_number_gt 3005
_reflns_number_total 4317
_reflns_threshold_expression 'I > 2\s(I)'
_cod_data_source_file hi5640.cif
_cod_data_source_block MRE_TMP_PHE
_cod_depositor_comments
;
The following automatic conversions were performed:

'_exptl_absorpt_correction_type' value 'Multi-scan' changed to
'multi-scan' according to
/home/data/users/saulius/crontab/automatic-downloads/rss-feeds/IUCr/lib/dictionaries/cif_core.dic
dictionary named 'cif_core.dic' version 2.4.2 from 2011-04-26.

Automatic conversion script
Id: cif_fix_values 4973 2017-02-22 13:04:09Z antanas 
;
_cod_original_cell_volume 937.9(15)
_cod_database_code 1545827
_shelx_space_group_comment
;
The symmetry employed for this shelxl refinement is uniquely defined
by the following loop, which should always be used as a source of
symmetry information in preference to the above space-group names.
They are only intended as comments.
;
_shelx_estimated_absorpt_t_min 0.967
_shelx_estimated_absorpt_t_max 0.982
_shelxl_version_number 2013-2

loop_
_space_group_symop_operation_xyz
'x, y, z'
'-x, -y, -z'

loop_
_atom_site_label
_atom_site_type_symbol
_atom_site_fract_x
_atom_site_fract_y
_atom_site_fract_z
_atom_site_U_iso_or_equiv
_atom_site_adp_type
_atom_site_occupancy
_atom_site_site_symmetry_order
_atom_site_calc_flag
_atom_site_refinement_flags_posn
_atom_site_refinement_flags_adp
N2 N 0.1466(3) 0.0760(2) 0.98171(11) 0.0322(4) Uani 1 1 d . .
N1 N 0.5019(2) 0.8892(2) 0.57422(12) 0.0300(4) Uani 1 1 d . .
C1 C 0.5012(3) 0.4591(2) 0.82893(13) 0.0273(5) Uani 1 1 d . .
O1 O 0.5882(2) 0.6646(2) 0.72968(11) 0.0424(5) Uani 1 1 d . .
H1 H 0.5541 0.7239 0.6820 0.064 Uiso 1 1 calc R U
C6 C 0.3714(3) 0.3644(2) 0.85518(13) 0.0286(5) Uani 1 1 d . .
O2 O 0.4187(2) 0.2547(2) 0.92842(11) 0.0447(5) Uani 1 1 d . .
H2 H 0.3277 0.2116 0.9436 0.067 Uiso 1 1 calc R U
C13 C 0.4359(3) 1.0426(2) 0.57943(14) 0.0286(5) Uani 1 1 d . .
C5 C 0.2052(3) 0.3810(3) 0.80906(15) 0.0336(5) Uani 1 1 d . .
H5 H 0.1185 0.3154 0.8281 0.040 Uiso 1 1 calc R U
C2 C 0.4594(3) 0.5723(2) 0.75378(14) 0.0292(5) Uani 1 1 d . .
C14 C 0.5656(3) 0.8448(2) 0.49587(14) 0.0291(5) Uani 1 1 d . .
C3 C 0.2934(3) 0.5902(3) 0.70661(15) 0.0339(5) Uani 1 1 d . .
H3 H 0.2670 0.6674 0.6555 0.041 Uiso 1 1 calc R U
C4 C 0.1676(3) 0.4948(3) 0.73480(15) 0.0347(5) Uani 1 1 d . .
H4 H 0.0540 0.5072 0.7030 0.042 Uiso 1 1 calc R U
C9 C 0.1446(3) -0.0581(2) 0.94847(14) 0.0315(5) Uani 1 1 d . .
C10 C 0.0050(3) 0.1351(2) 1.03307(14) 0.0326(5) Uani 1 1 d . .
C7 C 0.6781(3) 0.4409(3) 0.88123(15) 0.0378(6) Uani 1 1 d . .
H7A H 0.7660 0.4948 0.8456 0.057 Uiso 1 1 calc R U
H7B H 0.7330 0.3286 0.8954 0.057 Uiso 1 1 calc R U
H7C H 0.6505 0.4873 0.9368 0.057 Uiso 1 1 calc R U
C15 C 0.6392(4) 0.6727(3) 0.49356(18) 0.0438(6) Uani 1 1 d . .
H15A H 0.7756 0.6525 0.4945 0.066 Uiso 1 1 calc R U
H15B H 0.5962 0.6415 0.4389 0.066 Uiso 1 1 calc R U
H15C H 0.5940 0.6115 0.5458 0.066 Uiso 1 1 calc R U
C12 C 0.3654(3) 1.0870(3) 0.66817(16) 0.0422(6) Uani 1 1 d . .
H12A H 0.3986 0.9957 0.7142 0.063 Uiso 1 1 calc R U
H12B H 0.2297 1.1208 0.6655 0.063 Uiso 1 1 calc R U
H12C H 0.4218 1.1735 0.6829 0.063 Uiso 1 1 calc R U
C8 C 0.3065(4) -0.1218(3) 0.89335(17) 0.0465(6) Uani 1 1 d . .
H8A H 0.3919 -0.0474 0.8852 0.070 Uiso 1 1 calc R U
H8B H 0.2620 -0.1364 0.8349 0.070 Uiso 1 1 calc R U
H8C H 0.3719 -0.2233 0.9238 0.070 Uiso 1 1 calc R U
C11 C 0.0164(4) 0.2848(3) 1.06947(18) 0.0484(7) Uani 1 1 d . .
H11A H 0.0580 0.2600 1.1319 0.073 Uiso 1 1 calc R U
H11B H -0.1066 0.3540 1.0661 0.073 Uiso 1 1 calc R U
H11C H 0.1053 0.3381 1.0342 0.073 Uiso 1 1 calc R U
N3 N -0.0140(3) 0.1569(2) 0.45628(13) 0.0355(5) Uani 1 1 d . .
C18 C 0.0512(3) 0.0311(3) 0.41381(15) 0.0333(5) Uani 1 1 d . .
C20 C -0.0657(3) 0.1263(3) 0.54167(15) 0.0332(5) Uani 1 1 d . .
C17 C 0.1064(3) 0.0555(3) 0.32313(16) 0.0435(6) Uani 1 1 d . .
H17 H 0.0979 0.1597 0.2932 0.052 Uiso 1 1 calc R U
C21 C -0.1360(3) 0.2549(3) 0.59042(18) 0.0452(6) Uani 1 1 d . .
H21 H -0.1477 0.3603 0.5620 0.054 Uiso 1 1 calc R U
C16 C 0.1715(4) -0.0704(4) 0.27911(18) 0.0515(7) Uani 1 1 d . .
H16 H 0.2076 -0.0533 0.2184 0.062 Uiso 1 1 calc R U
C22 C -0.1861(3) 0.2266(4) 0.67729(19) 0.0523(7) Uani 1 1 d . .
H22 H -0.2315 0.3128 0.7093 0.063 Uiso 1 1 calc R U

loop_
_atom_site_aniso_label
_atom_site_aniso_U_11
_atom_site_aniso_U_22
_atom_site_aniso_U_33
_atom_site_aniso_U_23
_atom_site_aniso_U_13
_atom_site_aniso_U_12
N2 0.0425(10) 0.0294(10) 0.0261(9) 0.0034(7) -0.0005(8) -0.0150(8)
N1 0.0336(9) 0.0273(9) 0.0281(9) 0.0034(7) 0.0029(7) -0.0083(7)
C1 0.0313(10) 0.0254(10) 0.0256(10) -0.0011(8) 0.0014(8) -0.0083(8)
O1 0.0432(9) 0.0430(10) 0.0395(10) 0.0174(7) -0.0030(7) -0.0200(8)
C6 0.0337(11) 0.0273(11) 0.0257(10) 0.0003(8) 0.0008(8) -0.0106(9)
O2 0.0480(10) 0.0451(10) 0.0418(10) 0.0177(8) -0.0087(8) -0.0263(8)
C13 0.0291(10) 0.0274(11) 0.0290(11) -0.0010(8) 0.0018(8) -0.0065(8)
C5 0.0339(11) 0.0328(12) 0.0373(12) -0.0056(9) 0.0025(9) -0.0144(9)
C2 0.0333(11) 0.0247(10) 0.0294(11) 0.0001(8) 0.0042(9) -0.0080(9)
C14 0.0310(10) 0.0238(10) 0.0321(11) -0.0008(8) 0.0025(8) -0.0065(8)
C3 0.0389(12) 0.0299(11) 0.0300(11) 0.0028(9) -0.0023(9) -0.0039(9)
C4 0.0312(11) 0.0366(12) 0.0363(12) -0.0067(10) -0.0045(9) -0.0046(9)
C9 0.0462(12) 0.0265(11) 0.0214(10) 0.0032(8) 0.0016(9) -0.0109(9)
C10 0.0504(13) 0.0246(11) 0.0242(11) 0.0013(8) -0.0028(9) -0.0138(10)
C7 0.0385(12) 0.0406(13) 0.0348(12) 0.0056(10) -0.0041(10) -0.0160(10)
C15 0.0519(14) 0.0231(11) 0.0548(16) -0.0043(10) 0.0016(12) -0.0041(10)
C12 0.0445(13) 0.0504(15) 0.0309(12) -0.0077(10) 0.0062(10) -0.0066(11)
C8 0.0572(15) 0.0459(15) 0.0344(13) -0.0021(11) 0.0118(11) -0.0087(12)
C11 0.0749(18) 0.0320(13) 0.0439(15) -0.0076(11) -0.0012(13) -0.0219(13)
N3 0.0351(10) 0.0298(10) 0.0391(11) -0.0008(8) -0.0058(8) -0.0022(8)
C18 0.0303(11) 0.0338(12) 0.0347(12) -0.0025(9) -0.0048(9) -0.0044(9)
C20 0.0287(10) 0.0305(11) 0.0385(13) -0.0042(9) -0.0075(9) -0.0002(9)
C17 0.0391(12) 0.0524(15) 0.0368(13) 0.0015(11) -0.0055(10) -0.0080(11)
C21 0.0398(12) 0.0366(14) 0.0576(17) -0.0133(12) -0.0064(12) 0.0025(11)
C16 0.0419(13) 0.075(2) 0.0375(14) -0.0128(14) 0.0018(11) -0.0081(13)
C22 0.0393(13) 0.0669(19) 0.0529(16) -0.0305(14) 0.0003(12) -0.0003(13)

loop_
_atom_type_symbol
_atom_type_description
_atom_type_scat_dispersion_real
_atom_type_scat_dispersion_imag
_atom_type_scat_source
C C 0.0033 0.0016 'International Tables Vol C Tables 4.2.6.8 and 6.1.1.4'
H H 0.0000 0.0000 'International Tables Vol C Tables 4.2.6.8 and 6.1.1.4'
N N 0.0061 0.0033 'International Tables Vol C Tables 4.2.6.8 and 6.1.1.4'
O O 0.0106 0.0060 'International Tables Vol C Tables 4.2.6.8 and 6.1.1.4'

loop_
_geom_angle_atom_site_label_1
_geom_angle_atom_site_label_2
_geom_angle_atom_site_label_3
_geom_angle
_geom_angle_site_symmetry_1
_geom_angle_site_symmetry_3
C9 N2 C10 119.65(19) . .
C14 N1 C13 119.33(17) . .
C6 C1 C2 117.78(19) . .
C6 C1 C7 120.61(18) . .
C2 C1 C7 121.60(19) . .
C2 O1 H1 109.5 . .
O2 C6 C5 122.45(19) . .
O2 C6 C1 115.78(19) . .
C5 C6 C1 121.77(19) . .
C6 O2 H2 109.5 . .
N1 C13 C14 120.48(19) . 2_676
N1 C13 C12 117.57(19) . .
C14 C13 C12 122.0(2) 2_676 .
C4 C5 C6 119.1(2) . .
C4 C5 H5 120.5 . .
C6 C5 H5 120.5 . .
O1 C2 C3 122.06(19) . .
O1 C2 C1 116.76(19) . .
C3 C2 C1 121.18(19) . .
N1 C14 C13 120.2(2) . 2_676
N1 C14 C15 117.37(19) . .
C13 C14 C15 122.4(2) 2_676 .
C4 C3 C2 119.5(2) . .
C4 C3 H3 120.3 . .
C2 C3 H3 120.3 . .
C3 C4 C5 120.7(2) . .
C3 C4 H4 119.6 . .
C5 C4 H4 119.6 . .
N2 C9 C10 119.8(2) . 2_557
N2 C9 C8 118.0(2) . .
C10 C9 C8 122.2(2) 2_557 .
N2 C10 C9 120.6(2) . 2_557
N2 C10 C11 117.2(2) . .
C9 C10 C11 122.3(2) 2_557 .
C1 C7 H7A 109.5 . .
C1 C7 H7B 109.5 . .
H7A C7 H7B 109.5 . .
C1 C7 H7C 109.5 . .
H7A C7 H7C 109.5 . .
H7B C7 H7C 109.5 . .
C14 C15 H15A 109.5 . .
C14 C15 H15B 109.5 . .
H15A C15 H15B 109.5 . .
C14 C15 H15C 109.5 . .
H15A C15 H15C 109.5 . .
H15B C15 H15C 109.5 . .
C13 C12 H12A 109.5 . .
C13 C12 H12B 109.5 . .
H12A C12 H12B 109.5 . .
C13 C12 H12C 109.5 . .
H12A C12 H12C 109.5 . .
H12B C12 H12C 109.5 . .
C9 C8 H8A 109.5 . .
C9 C8 H8B 109.5 . .
H8A C8 H8B 109.5 . .
C9 C8 H8C 109.5 . .
H8A C8 H8C 109.5 . .
H8B C8 H8C 109.5 . .
C10 C11 H11A 109.5 . .
C10 C11 H11B 109.5 . .
H11A C11 H11B 109.5 . .
C10 C11 H11C 109.5 . .
H11A C11 H11C 109.5 . .
H11B C11 H11C 109.5 . .
C20 N3 C18 116.5(2) . .
N3 C18 C17 119.3(2) . .
N3 C18 C20 121.2(2) . 2_556
C17 C18 C20 119.5(2) . 2_556
N3 C20 C21 119.2(2) . .
N3 C20 C18 122.2(2) . 2_556
C21 C20 C18 118.6(2) . 2_556
C16 C17 C18 120.0(3) . .
C16 C17 H17 120.0 . .
C18 C17 H17 120.0 . .
C22 C21 C20 120.2(3) . .
C22 C21 H21 119.9 . .
C20 C21 H21 119.9 . .
C17 C16 C22 120.9(3) . 2_556
C17 C16 H16 119.6 . .
C22 C16 H16 119.6 2_556 .
C21 C22 C16 120.9(3) . 2_556
C21 C22 H22 119.5 . .
C16 C22 H22 119.5 2_556 .

loop_
_geom_bond_atom_site_label_1
_geom_bond_atom_site_label_2
_geom_bond_distance
_geom_bond_site_symmetry_2
N2 C9 1.336(3) .
N2 C10 1.344(3) .
N1 C14 1.340(3) .
N1 C13 1.344(3) .
C1 C6 1.395(3) .
C1 C2 1.397(3) .
C1 C7 1.503(3) .
O1 C2 1.368(3) .
O1 H1 0.8400 .
C6 O2 1.365(3) .
C6 C5 1.389(3) .
O2 H2 0.8400 .
C13 C14 1.398(3) 2_676
C13 C12 1.498(3) .
C5 C4 1.388(3) .
C5 H5 0.9500 .
C2 C3 1.395(3) .
C14 C13 1.398(3) 2_676
C14 C15 1.498(3) .
C3 C4 1.382(3) .
C3 H3 0.9500 .
C4 H4 0.9500 .
C9 C10 1.397(3) 2_557
C9 C8 1.494(3) .
C10 C9 1.397(3) 2_557
C10 C11 1.500(3) .
C7 H7A 0.9800 .
C7 H7B 0.9800 .
C7 H7C 0.9800 .
C15 H15A 0.9800 .
C15 H15B 0.9800 .
C15 H15C 0.9800 .
C12 H12A 0.9800 .
C12 H12B 0.9800 .
C12 H12C 0.9800 .
C8 H8A 0.9800 .
C8 H8B 0.9800 .
C8 H8C 0.9800 .
C11 H11A 0.9800 .
C11 H11B 0.9800 .
C11 H11C 0.9800 .
N3 C20 1.343(3) .
N3 C18 1.347(3) .
C18 C17 1.420(4) .
C18 C20 1.431(3) 2_556
C20 C21 1.430(3) .
C20 C18 1.431(3) 2_556
C17 C16 1.362(4) .
C17 H17 0.9500 .
C21 C22 1.358(4) .
C21 H21 0.9500 .
C16 C22 1.416(5) 2_556
C16 H16 0.9500 .
C22 C16 1.416(5) 2_556
C22 H22 0.9500 .

loop_
_geom_hbond_atom_site_label_D
_geom_hbond_atom_site_label_H
_geom_hbond_atom_site_label_A
_geom_hbond_distance_DH
_geom_hbond_distance_HA
_geom_hbond_distance_DA
_geom_hbond_angle_DHA
_geom_hbond_site_symmetry_A
O1 H1 N1 0.84 2.01 2.845(3) 170.1 .
O2 H2 N2 0.84 1.97 2.802(3) 170.0 .
C8 H8C O2 0.98 2.69 3.337(4) 123.9 2_657
O1 H1 N1 0.84 2.01 2.845(3) 170.1 .
O2 H2 N2 0.84 1.97 2.802(3) 170.0 .
C8 H8C O2 0.98 2.69 3.337(4) 123.9 2_657
